data_2208812
loop_
_publ_author_name
'Brimert, Thomas'
'Nielsen, Kent A.'
'Bond, Andrew D.'
'Jeppesen, Jan O.'

_publ_section_title 2-[4,5-Bis(<i>n</i>-pentylsulfanyl)-1,3-dithiol-2-ylidene]-1,3-dithiolo[4,5-<i>c</i>]pyrrole
_journal_coeditor_code BV2011
_journal_issue 5
_journal_name_full 'Acta Crystallographica Section E'
_journal_page_first o1702
_journal_page_last o1703
_journal_paper_doi 10.1107/S1600536806011482
_journal_volume 62
_journal_year 2006
_chemical_formula_iupac 'C18 H25 N S6'
_chemical_formula_moiety 'C18 H25 N S6'
_chemical_formula_sum 'C18 H25 N S6'
_chemical_formula_weight 447.75
_chemical_name_systematic 2-[4,5-Bis(n-pentylsulfanyl)-1,3-dithiol-2-ylidene]-1,3-dithiolo[4,5-c]pyrrole
_space_group_IT_number 9
_symmetry_cell_setting monoclinic
_symmetry_space_group_name_Hall 'C -2yc'
_symmetry_space_group_name_H-M 'C 1 c 1'
_atom_sites_solution_hydrogens geom
_atom_sites_solution_primary direct
_atom_sites_solution_secondary difmap
_cell_angle_alpha 90.00
_cell_angle_beta 96.2540(10)
_cell_angle_gamma 90.00
_cell_formula_units_Z 4
_cell_length_a 14.3456(7)
_cell_length_b 7.8603(4)
_cell_length_c 18.9621(9)
_cell_measurement_reflns_used 4175
_cell_measurement_temperature 180(2)
_cell_measurement_theta_max 27.97
_cell_measurement_theta_min 2.86
_cell_volume 2125.46(18)
_computing_cell_refinement 'SAINT (Bruker, 2001)'
_computing_data_collection 'SMART (Bruker, 2001)'
_computing_data_reduction SAINT
_computing_molecular_graphics SHELXTL
_computing_publication_material SHELXTL
_computing_structure_refinement SHELXTL
_computing_structure_solution 'SHELXTL (Sheldrick, 2000)'
_diffrn_ambient_temperature 180(2)
_diffrn_measured_fraction_theta_full 0.993
_diffrn_measured_fraction_theta_max 0.993
_diffrn_measurement_device_type 'Bruker SMART APEX CCD'
_diffrn_measurement_method 'Thin-slice \w'
_diffrn_radiation_monochromator graphite
_diffrn_radiation_source 'fine-focus sealed tube'
_diffrn_radiation_type MoK\a
_diffrn_radiation_wavelength 0.71073
_diffrn_reflns_av_R_equivalents 0.0213
_diffrn_reflns_av_sigmaI/netI 0.0390
_diffrn_reflns_limit_h_max 14
_diffrn_reflns_limit_h_min -18
_diffrn_reflns_limit_k_max 10
_diffrn_reflns_limit_k_min -9
_diffrn_reflns_limit_l_max 25
_diffrn_reflns_limit_l_min -23
_diffrn_reflns_number 7249
_diffrn_reflns_theta_full 27.97
_diffrn_reflns_theta_max 27.97
_diffrn_reflns_theta_min 3.57
_diffrn_standards_number 0
_exptl_absorpt_coefficient_mu 0.646
_exptl_absorpt_correction_T_max 0.938
_exptl_absorpt_correction_T_min 0.756
_exptl_absorpt_correction_type multi-scan
_exptl_absorpt_process_details '(SADABS; Sheldrick, 2002)'
_exptl_crystal_colour yellow
_exptl_crystal_density_diffrn 1.399
_exptl_crystal_density_method 'not measured'
_exptl_crystal_description needle
_exptl_crystal_F_000 944
_exptl_crystal_size_max 0.35
_exptl_crystal_size_mid 0.10
_exptl_crystal_size_min 0.10
_refine_diff_density_max 0.451
_refine_diff_density_min -0.243
_refine_ls_abs_structure_details 'Flack (1983), 1879 Friedel pairs'
_refine_ls_abs_structure_Flack 0.00(7)
_refine_ls_extinction_method none
_refine_ls_goodness_of_fit_ref 1.084
_refine_ls_hydrogen_treatment constr
_refine_ls_matrix_type full
_refine_ls_number_parameters 228
_refine_ls_number_reflns 4420
_refine_ls_number_restraints 2
_refine_ls_restrained_S_all 1.084
_refine_ls_R_factor_all 0.0384
_refine_ls_R_factor_gt 0.0363
_refine_ls_shift/su_max 0.000
_refine_ls_shift/su_mean 0.000
_refine_ls_structure_factor_coef Fsqd
_refine_ls_weighting_details 'calc w=1/[\s^2^(Fo^2^)+(0.0484P)^2^] where P=(Fo^2^+2Fc^2^)/3'
_refine_ls_weighting_scheme calc
_refine_ls_wR_factor_gt 0.0832
_refine_ls_wR_factor_ref 0.0844
_reflns_number_gt 4209
_reflns_number_total 4420
_reflns_threshold_expression I>2\s(I)
_cod_data_source_file bv2011.cif
_cod_data_source_block I
_cod_depositor_comments
;
The following automatic conversions were performed:
'_geom_bond_publ_flag' value 'N' changed to 'n' according to
'/home/saulius/struct/CIF-dictionaries/cif_core.dic' dictionary named
'cif_core.dic' version 2.4.1 from 2010-06-29 (52
times).

'_geom_angle_publ_flag' value 'N' changed to 'n' according to
'/home/saulius/struct/CIF-dictionaries/cif_core.dic' dictionary named
'cif_core.dic' version 2.4.1 from 2010-06-29 (93
times).

'_geom_torsion_publ_flag' value 'N' changed to 'n' according to
'/home/saulius/struct/CIF-dictionaries/cif_core.dic' dictionary named
'cif_core.dic' version 2.4.1 from 2010-06-29 (46 times).

Automatic conversion script
Id: cif_fix_enum 1527 2010-12-29 10:47:43Z saulius 

The following automatic conversions were performed:

'_geom_bond_publ_flag' value 'N' changed to 'n' according to
/home/saulius/struct/CIF-dictionaries/cif_core.dic dictionary named
'cif_core.dic' version 2.4.1 from 2010-06-29 (52
times).

'_geom_angle_publ_flag' value 'N' changed to 'n' according
to /home/saulius/struct/CIF-dictionaries/cif_core.dic dictionary
named 'cif_core.dic' version 2.4.1 from 2010-06-29 (93
times).

'_geom_torsion_publ_flag' value 'N' changed to 'n' according
to /home/saulius/struct/CIF-dictionaries/cif_core.dic dictionary
named 'cif_core.dic' version 2.4.1 from 2010-06-29 (46 times).

Automatic conversion script
Id: cif_fix_values 1715 2011-07-08 13:25:40Z adriana 
;
_cod_original_cell_volume 2125.45(18)
_cod_original_sg_symbol_H-M 'C c'
_cod_database_code 2208812
_cod_database_fobs_code 2208812

loop_
_symmetry_equiv_pos_as_xyz
'x, y, z'
'x, -y, z+1/2'
'x+1/2, y+1/2, z'
'x+1/2, -y+1/2, z+1/2'

loop_
_atom_site_type_symbol
_atom_site_label
_atom_site_fract_x
_atom_site_fract_y
_atom_site_fract_z
_atom_site_U_iso_or_equiv
_atom_site_adp_type
_atom_site_calc_flag
_atom_site_refinement_flags
_atom_site_occupancy
S S1 0.85735(5) 0.03419(9) 0.06984(3) 0.02576(15) Uani d . 1
S S2 1.02041(4) 0.16466(9) 0.16788(3) 0.02466(15) Uani d . 1
S S3 0.74054(5) -0.01857(9) 0.20689(3) 0.02409(15) Uani d . 1
S S4 0.90056(5) 0.11133(9) 0.30062(3) 0.02568(15) Uani d . 1
S S5 0.59715(5) 0.08246(9) 0.30305(3) 0.02566(15) Uani d . 1
S S6 0.78444(5) 0.22771(10) 0.41392(3) 0.03009(16) Uani d . 1
N N1 1.04999(19) 0.2520(3) -0.03287(12) 0.0341(6) Uani d . 1
H H1B 1.0770 0.2887 -0.0695 0.041 Uiso calc R 1
C C1 0.9649(2) 0.1723(4) -0.03748(14) 0.0298(6) Uani d . 1
H H1A 0.9257 0.1461 -0.0797 0.036 Uiso calc R 1
C C2 1.0877(2) 0.2672(4) 0.03629(15) 0.0317(6) Uani d . 1
H H2A 1.1464 0.3167 0.0529 0.038 Uiso calc R 1
C C3 0.9469(2) 0.1373(3) 0.03067(14) 0.0239(5) Uani d . 1
C C4 1.0241(2) 0.1967(3) 0.07704(13) 0.0234(5) Uani d . 1
C C5 0.90445(19) 0.0869(3) 0.15700(13) 0.0209(5) Uani d . 1
C C6 0.85554(19) 0.0629(3) 0.21292(13) 0.0217(5) Uani d . 1
C C7 0.71501(19) 0.0791(3) 0.28649(13) 0.0223(5) Uani d . 1
C C8 0.7885(2) 0.1382(3) 0.32980(13) 0.0229(5) Uani d . 1
C C9 0.5513(2) 0.2391(4) 0.23576(16) 0.0310(6) Uani d . 1
H H9A 0.5094 0.3187 0.2576 0.037 Uiso calc R 1
H H9B 0.6045 0.3059 0.2212 0.037 Uiso calc R 1
C C10 0.4975(2) 0.1610(4) 0.16979(15) 0.0276(6) Uani d . 1
H H10A 0.4865 0.2498 0.1328 0.033 Uiso calc R 1
H H10B 0.5363 0.0707 0.1512 0.033 Uiso calc R 1
C C11 0.4041(2) 0.0858(4) 0.18399(15) 0.0274(6) Uani d . 1
H H11A 0.3701 0.1706 0.2101 0.033 Uiso calc R 1
H H11B 0.4160 -0.0148 0.2151 0.033 Uiso calc R 1
C C12 0.3417(2) 0.0327(4) 0.11774(16) 0.0311(6) Uani d . 1
H H12A 0.3307 0.1323 0.0859 0.037 Uiso calc R 1
H H12B 0.3744 -0.0551 0.0922 0.037 Uiso calc R 1
C C13 0.2482(2) -0.0372(4) 0.13462(19) 0.0391(7) Uani d . 1
H H13A 0.2111 -0.0724 0.0906 0.059 Uiso calc R 1
H H13B 0.2142 0.0512 0.1579 0.059 Uiso calc R 1
H H13C 0.2587 -0.1354 0.1663 0.059 Uiso calc R 1
C C14 0.8325(2) 0.4391(4) 0.40025(16) 0.0360(7) Uani d . 1
H H14A 0.8430 0.4977 0.4467 0.043 Uiso calc R 1
H H14B 0.8942 0.4260 0.3821 0.043 Uiso calc R 1
C C15 0.7707(3) 0.5507(4) 0.34915(16) 0.0386(7) Uani d . 1
H H15A 0.7574 0.4888 0.3037 0.046 Uiso calc R 1
H H15B 0.8063 0.6545 0.3396 0.046 Uiso calc R 1
C C16 0.6775(2) 0.6044(4) 0.37429(16) 0.0359(7) Uani d . 1
H H16A 0.6392 0.6618 0.3347 0.043 Uiso calc R 1
H H16B 0.6432 0.5012 0.3867 0.043 Uiso calc R 1
C C17 0.6879(3) 0.7220(5) 0.43755(18) 0.0422(8) Uani d . 1
H H17A 0.7171 0.8296 0.4239 0.051 Uiso calc R 1
H H17B 0.7307 0.6690 0.4758 0.051 Uiso calc R 1
C C18 0.5950(3) 0.7628(5) 0.4662(2) 0.0543(10) Uani d . 1
H H18A 0.6059 0.8433 0.5056 0.081 Uiso calc R 1
H H18B 0.5676 0.6579 0.4828 0.081 Uiso calc R 1
H H18C 0.5517 0.8134 0.4283 0.081 Uiso calc R 1

loop_
_atom_site_aniso_label
_atom_site_aniso_U_11
_atom_site_aniso_U_22
_atom_site_aniso_U_33
_atom_site_aniso_U_12
_atom_site_aniso_U_13
_atom_site_aniso_U_23
S1 0.0260(4) 0.0338(4) 0.0182(3) -0.0021(3) 0.0055(2) -0.0004(3)
S2 0.0203(3) 0.0348(4) 0.0196(3) 0.0017(3) 0.0053(2) 0.0023(3)
S3 0.0232(3) 0.0284(3) 0.0222(3) 0.0005(3) 0.0090(2) -0.0043(3)
S4 0.0196(3) 0.0401(4) 0.0179(3) 0.0062(3) 0.0046(2) 0.0008(3)
S5 0.0202(3) 0.0336(4) 0.0250(3) 0.0015(3) 0.0106(2) 0.0004(3)
S6 0.0306(4) 0.0440(4) 0.0166(3) 0.0057(3) 0.0073(2) -0.0028(3)
N1 0.0413(16) 0.0397(15) 0.0245(12) 0.0008(11) 0.0180(11) 0.0060(10)
C1 0.0369(17) 0.0327(15) 0.0215(13) 0.0060(12) 0.0106(11) -0.0007(11)
C2 0.0322(16) 0.0344(15) 0.0314(14) 0.0008(12) 0.0155(12) 0.0029(12)
C3 0.0285(15) 0.0210(12) 0.0234(12) 0.0063(10) 0.0080(10) 0.0000(10)
C4 0.0267(14) 0.0241(13) 0.0208(11) 0.0064(10) 0.0092(10) 0.0044(10)
C5 0.0207(13) 0.0246(12) 0.0179(11) 0.0048(10) 0.0046(9) -0.0002(10)
C6 0.0216(13) 0.0256(13) 0.0185(11) 0.0053(10) 0.0049(10) 0.0029(10)
C7 0.0233(13) 0.0250(13) 0.0203(12) 0.0054(10) 0.0106(10) 0.0036(10)
C8 0.0249(14) 0.0293(13) 0.0158(11) 0.0064(10) 0.0076(10) 0.0029(10)
C9 0.0264(15) 0.0253(14) 0.0419(16) 0.0073(11) 0.0059(12) 0.0046(12)
C10 0.0234(15) 0.0294(14) 0.0304(14) 0.0082(11) 0.0054(11) 0.0061(11)
C11 0.0223(14) 0.0304(14) 0.0303(14) 0.0071(11) 0.0068(11) 0.0024(11)
C12 0.0287(16) 0.0313(15) 0.0332(15) 0.0068(12) 0.0028(12) 0.0016(12)
C13 0.0300(17) 0.0369(16) 0.0497(19) 0.0034(13) 0.0007(14) -0.0025(14)
C14 0.0281(16) 0.0480(18) 0.0325(15) -0.0032(13) 0.0061(12) -0.0126(13)
C15 0.052(2) 0.0385(17) 0.0266(14) -0.0056(15) 0.0090(14) -0.0048(12)
C16 0.0365(18) 0.0322(15) 0.0375(16) 0.0002(13) -0.0029(13) 0.0034(13)
C17 0.042(2) 0.0465(19) 0.0390(16) 0.0019(15) 0.0072(14) -0.0031(15)
C18 0.051(2) 0.045(2) 0.070(3) 0.0071(17) 0.0185(19) -0.0023(18)

loop_
_atom_type_symbol
_atom_type_description
_atom_type_scat_dispersion_real
_atom_type_scat_dispersion_imag
_atom_type_scat_source
C C 0.0033 0.0016 'International Tables Vol C Tables 4.2.6.8 and 6.1.1.4'
H H 0.0000 0.0000 'International Tables Vol C Tables 4.2.6.8 and 6.1.1.4'
N N 0.0061 0.0033 'International Tables Vol C Tables 4.2.6.8 and 6.1.1.4'
S S 0.1246 0.1234 'International Tables Vol C Tables 4.2.6.8 and 6.1.1.4'

loop_
_geom_angle_atom_site_label_1
_geom_angle_atom_site_label_2
_geom_angle_atom_site_label_3
_geom_angle
_geom_angle_publ_flag
C3 S1 C5 93.71(13) n
C4 S2 C5 93.67(13) n
C6 S3 C7 93.81(13) n
C6 S4 C8 93.95(12) n
C7 S5 C9 99.46(13) n
C8 S6 C14 100.71(14) n
C1 N1 C2 111.0(2) n
C1 N1 H1B 124.5 n
C2 N1 H1B 124.5 n
N1 C1 C3 106.8(3) n
N1 C1 H1A 126.6 n
C3 C1 H1A 126.6 n
N1 C2 C4 106.6(3) n
N1 C2 H2A 126.7 n
C4 C2 H2A 126.7 n
C1 C3 C4 107.7(3) n
C1 C3 S1 135.5(2) n
C4 C3 S1 116.70(19) n
C2 C4 C3 107.8(2) n
C2 C4 S2 134.9(2) n
C3 C4 S2 117.3(2) n
C6 C5 S2 121.49(19) n
C6 C5 S1 121.7(2) n
S2 C5 S1 116.81(15) n
C5 C6 S4 123.0(2) n
C5 C6 S3 124.36(19) n
S4 C6 S3 112.63(14) n
C8 C7 S5 126.3(2) n
C8 C7 S3 116.7(2) n
S5 C7 S3 116.95(15) n
C7 C8 S6 126.4(2) n
C7 C8 S4 116.47(19) n
S6 C8 S4 117.02(16) n
C10 C9 S5 114.20(19) n
C10 C9 H9A 108.7 n
S5 C9 H9A 108.7 n
C10 C9 H9B 108.7 n
S5 C9 H9B 108.7 n
H9A C9 H9B 107.6 n
C11 C10 C9 112.9(2) n
C11 C10 H10A 109.0 n
C9 C10 H10A 109.0 n
C11 C10 H10B 109.0 n
C9 C10 H10B 109.0 n
H10A C10 H10B 107.8 n
C10 C11 C12 114.4(2) n
C10 C11 H11A 108.7 n
C12 C11 H11A 108.7 n
C10 C11 H11B 108.7 n
C12 C11 H11B 108.7 n
H11A C11 H11B 107.6 n
C13 C12 C11 112.3(3) n
C13 C12 H12A 109.1 n
C11 C12 H12A 109.1 n
C13 C12 H12B 109.1 n
C11 C12 H12B 109.1 n
H12A C12 H12B 107.9 n
C12 C13 H13A 109.5 n
C12 C13 H13B 109.5 n
H13A C13 H13B 109.5 n
C12 C13 H13C 109.5 n
H13A C13 H13C 109.5 n
H13B C13 H13C 109.5 n
C15 C14 S6 114.4(2) n
C15 C14 H14A 108.7 n
S6 C14 H14A 108.7 n
C15 C14 H14B 108.7 n
S6 C14 H14B 108.7 n
H14A C14 H14B 107.6 n
C14 C15 C16 115.5(3) n
C14 C15 H15A 108.4 n
C16 C15 H15A 108.4 n
C14 C15 H15B 108.4 n
C16 C15 H15B 108.4 n
H15A C15 H15B 107.5 n
C17 C16 C15 113.8(3) n
C17 C16 H16A 108.8 n
C15 C16 H16A 108.8 n
C17 C16 H16B 108.8 n
C15 C16 H16B 108.8 n
H16A C16 H16B 107.7 n
C16 C17 C18 113.4(3) n
C16 C17 H17A 108.9 n
C18 C17 H17A 108.9 n
C16 C17 H17B 108.9 n
C18 C17 H17B 108.9 n
H17A C17 H17B 107.7 n
C17 C18 H18A 109.5 n
C17 C18 H18B 109.5 n
H18A C18 H18B 109.5 n
C17 C18 H18C 109.5 n
H18A C18 H18C 109.5 n
H18B C18 H18C 109.5 n

loop_
_geom_bond_atom_site_label_1
_geom_bond_atom_site_label_2
_geom_bond_distance
_geom_bond_publ_flag
S1 C3 1.751(3) n
S1 C5 1.765(3) n
S2 C4 1.747(3) n
S2 C5 1.763(3) n
S3 C6 1.762(3) n
S3 C7 1.767(3) n
S4 C6 1.759(3) n
S4 C8 1.769(3) n
S5 C7 1.753(3) n
S5 C9 1.842(3) n
S6 C8 1.750(3) n
S6 C14 1.828(3) n
N1 C1 1.367(4) n
N1 C2 1.368(4) n
N1 H1B 0.880 n
C1 C3 1.373(4) n
C1 H1A 0.950 n
C2 C4 1.375(4) n
C2 H2A 0.950 n
C3 C4 1.416(4) n
C5 C6 1.347(4) n
C7 C8 1.346(4) n
C9 C10 1.526(4) n
C9 H9A 0.990 n
C9 H9B 0.990 n
C10 C11 1.515(4) n
C10 H10A 0.990 n
C10 H10B 0.990 n
C11 C12 1.519(4) n
C11 H11A 0.990 n
C11 H11B 0.990 n
C12 C13 1.517(5) n
C12 H12A 0.990 n
C12 H12B 0.990 n
C13 H13A 0.980 n
C13 H13B 0.980 n
C13 H13C 0.980 n
C14 C15 1.519(5) n
C14 H14A 0.990 n
C14 H14B 0.990 n
C15 C16 1.527(5) n
C15 H15A 0.990 n
C15 H15B 0.990 n
C16 C17 1.509(4) n
C16 H16A 0.990 n
C16 H16B 0.990 n
C17 C18 1.527(6) n
C17 H17A 0.990 n
C17 H17B 0.990 n
C18 H18A 0.980 n
C18 H18B 0.980 n
C18 H18C 0.980 n

loop_
_geom_torsion_atom_site_label_1
_geom_torsion_atom_site_label_2
_geom_torsion_atom_site_label_3
_geom_torsion_atom_site_label_4
_geom_torsion
_geom_torsion_publ_flag
C2 N1 C1 C3 0.8(3) n
C1 N1 C2 C4 -0.7(3) n
N1 C1 C3 C4 -0.5(3) n
N1 C1 C3 S1 -177.5(2) n
C5 S1 C3 C1 -174.7(3) n
C5 S1 C3 C4 8.5(2) n
N1 C2 C4 C3 0.4(3) n
N1 C2 C4 S2 179.1(2) n
C1 C3 C4 C2 0.1(3) n
S1 C3 C4 C2 177.7(2) n
C1 C3 C4 S2 -178.89(19) n
S1 C3 C4 S2 -1.2(3) n
C5 S2 C4 C2 174.6(3) n
C5 S2 C4 C3 -6.8(2) n
C4 S2 C5 C6 -169.6(2) n
C4 S2 C5 S1 12.86(17) n
C3 S1 C5 C6 169.1(2) n
C3 S1 C5 S2 -13.40(17) n
S2 C5 C6 S4 1.8(3) n
S1 C5 C6 S4 179.20(15) n
S2 C5 C6 S3 -178.55(15) n
S1 C5 C6 S3 -1.1(3) n
C8 S4 C6 C5 155.5(2) n
C8 S4 C6 S3 -24.26(16) n
C7 S3 C6 C5 -155.3(2) n
C7 S3 C6 S4 24.44(15) n
C9 S5 C7 C8 111.5(2) n
C9 S5 C7 S3 -71.14(17) n
C6 S3 C7 C8 -15.2(2) n
C6 S3 C7 S5 167.21(16) n
S5 C7 C8 S6 1.7(4) n
S3 C7 C8 S6 -175.67(16) n
S5 C7 C8 S4 177.86(16) n
S3 C7 C8 S4 0.5(3) n
C14 S6 C8 C7 -120.3(2) n
C14 S6 C8 S4 63.56(19) n
C6 S4 C8 C7 14.5(2) n
C6 S4 C8 S6 -168.99(16) n
C7 S5 C9 C10 102.3(2) n
S5 C9 C10 C11 70.0(3) n
C9 C10 C11 C12 170.6(2) n
C10 C11 C12 C13 -178.4(2) n
C8 S6 C14 C15 66.9(2) n
S6 C14 C15 C16 66.6(3) n
C14 C15 C16 C17 66.7(4) n
C15 C16 C17 C18 -175.1(3) n

loop_
_cod_related_entry_id
_cod_related_entry_database
_cod_related_entry_code
1 ChemSpider 8941174
